data_7039226
loop_
_publ_author_name
'Noh, Tae Hwan'
'Lee, Haeri'
'Kim, Doeon'
'Moon, Dohyun'
'Lee, Young-A'
'Jung, Ok-Sang'

_publ_section_title
;
 Photoreaction of adsorbed diiodomethane: halide effects of a series of
 neutral palladium(ii) coordination cages.
;
_journal_issue 23
_journal_name_full 'Dalton transactions (Cambridge, England : 2003)'
_journal_page_first 9574
_journal_page_last 9581
_journal_paper_doi 10.1039/c6dt01278g
_journal_volume 45
_journal_year 2016
_chemical_formula_sum 'C120 H132 Cl12 N24 O18 Pd6 S6'
_chemical_formula_weight 3454.65
_space_group_crystal_system orthorhombic
_space_group_IT_number 70
_space_group_name_Hall '-F 2uv 2vw'
_space_group_name_H-M_alt 'F d d d'
_symmetry_space_group_name_Hall '-F 2uv 2vw'
_symmetry_space_group_name_H-M 'F d d d :2'
_atom_sites_solution_hydrogens geom
_audit_creation_method SHELXL-2014/7
_audit_update_record
;
2016-04-29 deposited with the CCDC.
2016-05-10 downloaded from the CCDC.
;
_cell_angle_alpha 90
_cell_angle_beta 90
_cell_angle_gamma 90
_cell_formula_units_Z 8
_cell_length_a 26.0928(15)
_cell_length_b 30.8329(15)
_cell_length_c 61.733(4)
_cell_measurement_reflns_used 9899
_cell_measurement_temperature 173(2)
_cell_measurement_theta_max 21.93
_cell_measurement_theta_min 2.38
_cell_volume 49665(5)
_computing_cell_refinement 'Bruker SAINT'
_computing_data_collection 'Bruker APEX2'
_computing_data_reduction 'Bruker SAINT'
_computing_molecular_graphics 'Bruker SHELXTL'
_computing_publication_material 'Bruker SHELXTL'
_computing_structure_refinement 'SHELXL-2014/7 (Sheldrick, 2014)'
_computing_structure_solution 'SHELXS-97 (Sheldrick, 2008)'
_diffrn_ambient_temperature 173(2)
_diffrn_measured_fraction_theta_full 0.999
_diffrn_measured_fraction_theta_max 0.999
_diffrn_measurement_device_type 'Bruker Breeze CCD'
_diffrn_measurement_method '\f and \w scans'
_diffrn_radiation_type MoK\a
_diffrn_radiation_wavelength 0.71073
_diffrn_reflns_av_R_equivalents 0.1117
_diffrn_reflns_av_unetI/netI 0.1050
_diffrn_reflns_Laue_measured_fraction_full 0.999
_diffrn_reflns_Laue_measured_fraction_max 0.999
_diffrn_reflns_limit_h_max 32
_diffrn_reflns_limit_h_min -32
_diffrn_reflns_limit_k_max 38
_diffrn_reflns_limit_k_min -38
_diffrn_reflns_limit_l_max 76
_diffrn_reflns_limit_l_min -69
_diffrn_reflns_number 174807
_diffrn_reflns_point_group_measured_fraction_full 0.999
_diffrn_reflns_point_group_measured_fraction_max 0.999
_diffrn_reflns_theta_full 25.242
_diffrn_reflns_theta_max 25.999
_diffrn_reflns_theta_min 1.074
_exptl_absorpt_coefficient_mu 0.644
_exptl_absorpt_correction_type multi-scan
_exptl_absorpt_process_details SADABS
_exptl_crystal_colour yellow
_exptl_crystal_density_diffrn 0.924
_exptl_crystal_description block
_exptl_crystal_F_000 13920
_exptl_crystal_size_max 0.430
_exptl_crystal_size_mid 0.280
_exptl_crystal_size_min 0.270
_exptl_transmission_factor_max 0.840
_exptl_transmission_factor_min 0.805
_refine_diff_density_max 0.770
_refine_diff_density_min -0.386
_refine_diff_density_rms 0.102
_refine_ls_extinction_method none
_refine_ls_goodness_of_fit_ref 0.944
_refine_ls_hydrogen_treatment constr
_refine_ls_matrix_type full
_refine_ls_number_parameters 457
_refine_ls_number_reflns 12208
_refine_ls_number_restraints 25
_refine_ls_restrained_S_all 0.945
_refine_ls_R_factor_all 0.1441
_refine_ls_R_factor_gt 0.0626
_refine_ls_shift/su_max 0.000
_refine_ls_shift/su_mean 0.000
_refine_ls_structure_factor_coef Fsqd
_refine_ls_weighting_details 'w=1/[\s^2^(Fo^2^)+(0.1064P)^2^] where P=(Fo^2^+2Fc^2^)/3'
_refine_ls_weighting_scheme calc
_refine_ls_wR_factor_gt 0.1969
_refine_ls_wR_factor_ref 0.2129
_reflns_Friedel_coverage 0.000
_reflns_number_gt 5132
_reflns_number_total 12208
_reflns_threshold_expression 'I > 2\s(I)'
_cod_data_source_file c6dt01278g2.cif
_cod_data_source_block 1471902
_cod_depositor_comments
;
The following automatic conversions were performed:

'_exptl_absorpt_correction_type' value 'Multi-scan' changed to
'multi-scan' according to
/usr/data/users/saulius/crontab/automatic-downloads/rss-feeds/RSC/lib/dictionaries/cif_core.dic
dictionary named 'cif_core.dic' version 2.4.2 from 2011-04-26.

Automatic conversion script
Id: cif_fix_values 4268 2015-11-12 08:31:59Z antanas 

 Adding full bibliography for 7039224--7039226.cif.
;
_cod_database_code 7039226
_shelx_shelxl_version_number 2014/7
_shelx_space_group_comment
; 
The symmetry employed for this shelxl refinement is uniquely defined 
by the following loop, which should always be used as a source of 
symmetry information in preference to the above space-group names. 
They are only intended as comments. 
;
_shelx_estimated_absorpt_t_min 0.769
_shelx_estimated_absorpt_t_max 0.845
_platon_squeeze_void_probe_radius 1.20

loop_
_space_group_symop_operation_xyz
'x, y, z'
'-x+3/4, -y+3/4, z'
'-x+3/4, y, -z+3/4'
'x, -y+3/4, -z+3/4'
'x, y+1/2, z+1/2'
'-x+3/4, -y+5/4, z+1/2'
'-x+3/4, y+1/2, -z+5/4'
'x, -y+5/4, -z+5/4'
'x+1/2, y, z+1/2'
'-x+5/4, -y+3/4, z+1/2'
'-x+5/4, y, -z+5/4'
'x+1/2, -y+3/4, -z+5/4'
'x+1/2, y+1/2, z'
'-x+5/4, -y+5/4, z'
'-x+5/4, y+1/2, -z+3/4'
'x+1/2, -y+5/4, -z+3/4'
'-x, -y, -z'
'x-3/4, y-3/4, -z'
'x-3/4, -y, z-3/4'
'-x, y-3/4, z-3/4'
'-x, -y+1/2, -z+1/2'
'x-3/4, y-1/4, -z+1/2'
'x-3/4, -y+1/2, z-1/4'
'-x, y-1/4, z-1/4'
'-x+1/2, -y, -z+1/2'
'x-1/4, y-3/4, -z+1/2'
'x-1/4, -y, z-1/4'
'-x+1/2, y-3/4, z-1/4'
'-x+1/2, -y+1/2, -z'
'x-1/4, y-1/4, -z'
'x-1/4, -y+1/2, z-3/4'
'-x+1/2, y-1/4, z-3/4'

loop_
_atom_site_label
_atom_site_type_symbol
_atom_site_fract_x
_atom_site_fract_y
_atom_site_fract_z
_atom_site_U_iso_or_equiv
_atom_site_adp_type
_atom_site_occupancy
_atom_site_site_symmetry_order
_atom_site_calc_flag
_atom_site_refinement_flags_posn
_atom_site_refinement_flags_adp
_atom_site_refinement_flags_occupancy
_atom_site_disorder_assembly
_atom_site_disorder_group
Pd1 Pd 0.02937(2) 0.6250 0.1250 0.0607(2) Uani 1 2 d S T P . .
Pd2 Pd -0.3750 0.6250 0.29030(2) 0.0687(2) Uani 1 2 d S T P . .
Pd3 Pd -0.3750 0.92735(2) 0.1250 0.0637(2) Uani 1 2 d S T P . .
Cl1 Cl 0.02964(8) 0.56916(6) 0.14955(3) 0.0878(6) Uani 1 1 d . . . . .
Cl2 Cl -0.43169(8) 0.68182(7) 0.28883(4) 0.1056(7) Uani 1 1 d . . . . .
Cl3 Cl -0.35085(7) 0.92929(6) 0.08928(3) 0.0862(6) Uani 1 1 d . . . . .
O1 O -0.12467(19) 0.72581(18) 0.14423(9) 0.1064(18) Uani 1 1 d . . . . .
O2 O -0.2217(3) 0.6499(2) 0.23045(10) 0.147(3) Uani 1 1 d . . . . .
O3 O -0.2905(4) 0.8321(2) 0.19211(14) 0.206(4) Uani 1 1 d . . . . .
N1 N 0.0316(2) 0.66883(15) 0.14929(8) 0.0647(14) Uani 1 1 d . . . . .
N2 N -0.1032(2) 0.67293(19) 0.16742(10) 0.0887(18) Uani 1 1 d . . . . .
H2B H -0.1101 0.6601 0.1798 0.106 Uiso 1 1 calc R U . . .
N3 N -0.3167(2) 0.66790(17) 0.29174(9) 0.0670(15) Uani 1 1 d . . . . .
N4 N -0.2888(3) 0.6923(2) 0.23483(9) 0.100(2) Uani 1 1 d . . . . .
H4B H -0.3055 0.7155 0.2305 0.120 Uiso 1 1 calc R U . . .
N5 N -0.30003(19) 0.92849(17) 0.13346(8) 0.0651(14) Uani 1 1 d . . . . .
N6 N -0.2774(2) 0.8205(2) 0.15618(13) 0.111(2) Uani 1 1 d . . . . .
H6C H -0.2615 0.8045 0.1465 0.133 Uiso 1 1 calc R U . . .
C1 C -0.0100(3) 0.6797(2) 0.16116(12) 0.0742(19) Uani 1 1 d . . . . .
C2 C -0.0077(4) 0.7106(3) 0.17695(13) 0.102(3) Uani 1 1 d . . . . .
H2A H -0.0379 0.7191 0.1844 0.122 Uiso 1 1 calc R U . . .
C3 C 0.0386(5) 0.7293(3) 0.18198(16) 0.129(3) Uani 1 1 d . . . . .
H3A H 0.0409 0.7507 0.1930 0.154 Uiso 1 1 calc R U . . .
C4 C 0.0819(4) 0.7163(3) 0.17059(15) 0.110(3) Uani 1 1 d . . . . .
H4A H 0.1143 0.7282 0.1742 0.132 Uiso 1 1 calc R U . . .
C5 C 0.0782(3) 0.6860(2) 0.15401(12) 0.084(2) Uani 1 1 d . . . . .
H5A H 0.1078 0.6774 0.1461 0.100 Uiso 1 1 calc R U . . .
C6 C -0.0593(3) 0.6583(2) 0.15483(12) 0.087(2) Uani 1 1 d . . . . .
H6A H -0.0660 0.6641 0.1393 0.104 Uiso 1 1 calc R U . . .
H6B H -0.0556 0.6266 0.1566 0.104 Uiso 1 1 calc R U . . .
C7 C -0.1330(3) 0.7048(2) 0.16087(13) 0.079(2) Uani 1 1 d . . . . .
C8 C -0.2916(3) 0.6826(2) 0.27568(12) 0.076(2) Uani 1 1 d . . . . .
C9 C -0.2507(3) 0.7097(3) 0.27820(14) 0.110(3) Uani 1 1 d . . . . .
H9A H -0.2323 0.7194 0.2658 0.132 Uiso 1 1 calc R U . . .
C10 C -0.2367(4) 0.7225(3) 0.2976(2) 0.134(4) Uani 1 1 d . . . . .
H10A H -0.2089 0.7421 0.2994 0.161 Uiso 1 1 calc R U . . .
C11 C -0.2622(4) 0.7074(3) 0.31458(17) 0.121(3) Uani 1 1 d . . . . .
H11A H -0.2522 0.7158 0.3288 0.145 Uiso 1 1 calc R U . . .
C12 C -0.3027(3) 0.6800(3) 0.31189(12) 0.095(2) Uani 1 1 d . . . . .
H12A H -0.3209 0.6694 0.3241 0.114 Uiso 1 1 calc R U . . .
C13 C -0.3091(3) 0.6657(3) 0.25401(11) 0.106(3) Uani 1 1 d . . . . .
H13A H -0.3470 0.6657 0.2536 0.127 Uiso 1 1 calc R U . . .
H13B H -0.2975 0.6353 0.2524 0.127 Uiso 1 1 calc R U . . .
C14 C -0.2472(4) 0.6805(3) 0.22497(14) 0.100(3) Uani 1 1 d . . . . .
C15 C -0.2759(3) 0.8970(2) 0.14380(12) 0.080(2) Uani 1 1 d . . . . .
C16 C -0.2253(3) 0.9010(3) 0.14870(14) 0.100(3) Uani 1 1 d . . . . .
H16A H -0.2089 0.8777 0.1560 0.120 Uiso 1 1 calc R U . . .
C17 C -0.1975(3) 0.9361(3) 0.14383(14) 0.101(3) Uani 1 1 d . . . . .
H17A H -0.1625 0.9387 0.1479 0.121 Uiso 1 1 calc R U . . .
C18 C -0.2235(3) 0.9690(3) 0.13221(13) 0.090(2) Uani 1 1 d . . . . .
H18A H -0.2056 0.9943 0.1277 0.108 Uiso 1 1 calc R U . . .
C19 C -0.2745(3) 0.9644(2) 0.12749(10) 0.0678(18) Uani 1 1 d . . . . .
H19A H -0.2919 0.9868 0.1199 0.081 Uiso 1 1 calc R U . . .
C20 C -0.3071(3) 0.8573(2) 0.14886(15) 0.107(3) Uani 1 1 d . . . . .
H20A H -0.3324 0.8648 0.1602 0.129 Uiso 1 1 calc R U . . .
H20B H -0.3263 0.8488 0.1357 0.129 Uiso 1 1 calc R U . . .
C21 C -0.2733(4) 0.8101(3) 0.1762(2) 0.133(4) Uani 1 1 d . . . . .
C22 C -0.1781(3) 0.7169(2) 0.17456(11) 0.0730(19) Uani 1 1 d . . . . .
C23 C -0.1923(3) 0.6939(2) 0.19224(12) 0.080(2) Uani 1 1 d . . . . .
H23A H -0.1742 0.6682 0.1960 0.097 Uiso 1 1 calc R U . . .
C24 C -0.2343(3) 0.7080(2) 0.20535(11) 0.080(2) Uani 1 1 d . . . . .
C25 C -0.2594(3) 0.7444(3) 0.19959(14) 0.109(3) Uani 1 1 d . . . . .
H25A H -0.2875 0.7542 0.2081 0.131 Uiso 1 1 calc R U . . .
C26 C -0.2445(3) 0.7682(2) 0.18102(14) 0.101(3) Uani 1 1 d . . . . .
C27 C -0.2049(3) 0.7548(2) 0.16897(11) 0.088(2) Uani 1 1 d . . . . .
H27A H -0.1949 0.7710 0.1566 0.106 Uiso 1 1 calc R U . . .
S1 S -0.2330(3) 0.7855(2) 0.09829(10) 0.142(2) Uani 0.5 1 d . . P A 1
O10 O -0.2779(8) 0.7642(4) 0.12092(18) 0.199(9) Uani 0.5 1 d . . P A 1
S1' S -0.1839(3) 0.8289(2) 0.10833(10) 0.137(2) Uani 0.5 1 d D . P A 2
O10' O -0.1446(5) 0.8600(4) 0.0975(2) 0.173(6) Uani 0.5 1 d D U P A 2
C28 C -0.1727(6) 0.7861(6) 0.1001(3) 0.272(10) Uani 1 1 d . . . . .
H28A H -0.1603 0.7568 0.1034 0.326 Uiso 0.5 1 calc R U P A 1
H28B H -0.1579 0.7960 0.0864 0.326 Uiso 0.5 1 calc R U P A 1
H28C H -0.1623 0.8059 0.1118 0.326 Uiso 0.5 1 calc R U P A 1
H28D H -0.1965 0.7651 0.1065 0.326 Uiso 0.5 1 calc R U P A 2
H28E H -0.1764 0.7859 0.0843 0.326 Uiso 0.5 1 calc R U P A 2
H28F H -0.1374 0.7782 0.1040 0.326 Uiso 0.5 1 calc R U P A 2
C29 C -0.2433(6) 0.8399(4) 0.09268(19) 0.210(6) Uani 1 1 d . . . . .
H29A H -0.2802 0.8452 0.0910 0.252 Uiso 0.5 1 calc R U P A 1
H29B H -0.2300 0.8576 0.1046 0.252 Uiso 0.5 1 calc R U P A 1
H29C H -0.2256 0.8477 0.0792 0.252 Uiso 0.5 1 calc R U P A 1
H29D H -0.2564 0.8687 0.0964 0.252 Uiso 0.5 1 calc R U P A 2
H29E H -0.2357 0.8389 0.0771 0.252 Uiso 0.5 1 calc R U P A 2
H29F H -0.2692 0.8180 0.0962 0.252 Uiso 0.5 1 calc R U P A 2
S2 S -0.6228(3) 1.1832(2) 0.04701(17) 0.222(4) Uani 0.5 1 d D . P . .
O11 O -0.6039(4) 1.1362(2) 0.0485(2) 0.134(5) Uani 0.5 1 d D . P . .
C30 C -0.6025(13) 1.2130(10) 0.0764(3) 0.320(19) Uani 0.5 1 d D U P . .
H30A H -0.6138 1.2433 0.0763 0.384 Uiso 0.5 1 calc R U P . .
H30B H -0.6190 1.1977 0.0884 0.384 Uiso 0.5 1 calc R U P . .
H30C H -0.5652 1.2119 0.0782 0.384 Uiso 0.5 1 calc R U P . .
C31 C -0.6882(4) 1.1885(6) 0.0530(5) 0.224(12) Uani 0.5 1 d D U P . .
H31A H -0.6982 1.2190 0.0518 0.269 Uiso 0.5 1 calc R U P . .
H31B H -0.7083 1.1712 0.0428 0.269 Uiso 0.5 1 calc R U P . .
H31C H -0.6946 1.1783 0.0678 0.269 Uiso 0.5 1 calc R U P . .

loop_
_atom_site_aniso_label
_atom_site_aniso_U_11
_atom_site_aniso_U_22
_atom_site_aniso_U_33
_atom_site_aniso_U_23
_atom_site_aniso_U_13
_atom_site_aniso_U_12
Pd1 0.0445(4) 0.0605(4) 0.0770(5) -0.0072(4) 0.000 0.000
Pd2 0.0645(5) 0.0897(5) 0.0518(4) 0.000 0.000 0.0115(4)
Pd3 0.0560(4) 0.0509(4) 0.0841(5) 0.000 0.0143(4) 0.000
Cl1 0.1005(15) 0.0721(11) 0.0908(13) 0.0037(10) -0.0001(11) 0.0117(10)
Cl2 0.0816(14) 0.1006(15) 0.1345(18) 0.0037(13) 0.0053(13) 0.0270(11)
Cl3 0.0784(12) 0.0919(13) 0.0884(13) -0.0065(10) 0.0202(11) -0.0081(10)
O1 0.083(4) 0.117(4) 0.119(4) 0.037(4) 0.044(3) 0.019(3)
O2 0.172(7) 0.135(5) 0.135(5) 0.053(4) 0.074(5) 0.060(5)
O3 0.270(10) 0.169(7) 0.179(7) 0.051(6) 0.090(7) 0.132(7)
N1 0.065(4) 0.053(3) 0.075(4) -0.004(3) -0.001(3) -0.007(3)
N2 0.070(4) 0.093(4) 0.104(5) 0.015(4) 0.038(4) 0.031(3)
N3 0.064(4) 0.086(4) 0.051(3) 0.006(3) -0.002(3) 0.012(3)
N4 0.100(5) 0.128(5) 0.072(4) 0.015(4) 0.017(4) -0.014(4)
N5 0.058(3) 0.055(3) 0.083(4) -0.001(3) 0.015(3) 0.000(3)
N6 0.090(5) 0.108(5) 0.134(6) 0.052(5) 0.033(5) 0.024(4)
C1 0.063(5) 0.066(4) 0.094(5) -0.005(4) 0.004(4) 0.003(4)
C2 0.111(7) 0.101(6) 0.094(6) -0.025(5) -0.003(6) 0.003(6)
C3 0.164(11) 0.114(8) 0.108(8) -0.031(6) 0.002(8) 0.008(8)
C4 0.115(8) 0.109(7) 0.105(7) -0.020(5) -0.042(6) -0.038(6)
C5 0.064(5) 0.085(5) 0.101(6) -0.007(4) -0.015(4) -0.015(4)
C6 0.066(5) 0.080(5) 0.114(6) -0.003(4) 0.018(5) 0.005(4)
C7 0.062(5) 0.077(5) 0.097(6) 0.007(4) 0.022(4) -0.004(4)
C8 0.051(4) 0.108(6) 0.069(5) 0.000(4) -0.007(4) -0.005(4)
C9 0.088(6) 0.168(8) 0.074(6) -0.008(6) -0.009(5) -0.027(6)
C10 0.101(8) 0.174(10) 0.127(9) 0.006(8) -0.013(7) -0.041(7)
C11 0.114(8) 0.143(8) 0.105(8) -0.012(7) -0.051(7) -0.002(7)
C12 0.093(6) 0.126(7) 0.065(5) -0.005(5) -0.021(5) 0.000(5)
C13 0.091(6) 0.149(8) 0.077(6) 0.026(5) 0.004(5) -0.037(5)
C14 0.095(7) 0.108(7) 0.097(6) 0.011(5) 0.057(5) 0.014(5)
C15 0.060(5) 0.069(5) 0.112(6) 0.012(4) 0.010(5) 0.010(4)
C16 0.078(6) 0.081(6) 0.141(7) 0.027(5) 0.007(6) 0.015(5)
C17 0.075(6) 0.096(6) 0.132(7) 0.007(6) -0.015(5) 0.009(5)
C18 0.070(5) 0.092(6) 0.108(6) -0.032(5) 0.015(5) -0.038(5)
C19 0.074(5) 0.060(4) 0.069(4) 0.000(3) 0.007(4) -0.010(4)
C20 0.079(5) 0.086(5) 0.157(8) 0.039(5) 0.018(5) 0.030(5)
C21 0.142(9) 0.090(6) 0.167(10) 0.045(7) 0.085(8) 0.051(6)
C22 0.063(4) 0.076(5) 0.080(5) 0.015(4) 0.026(4) 0.007(4)
C23 0.074(5) 0.067(4) 0.100(5) 0.027(4) 0.022(4) 0.011(4)
C24 0.082(5) 0.075(5) 0.082(5) 0.022(4) 0.023(4) 0.009(4)
C25 0.083(6) 0.097(6) 0.147(7) 0.038(6) 0.060(5) 0.031(5)
C26 0.077(5) 0.095(6) 0.129(7) 0.044(5) 0.045(5) 0.034(5)
C27 0.086(5) 0.093(5) 0.086(5) 0.029(4) 0.036(4) 0.019(5)
S1 0.143(5) 0.144(5) 0.139(5) -0.010(4) 0.006(4) 0.018(4)
O10 0.38(3) 0.132(11) 0.082(8) -0.005(7) -0.027(11) 0.132(14)
S1' 0.121(5) 0.169(6) 0.120(5) 0.022(4) 0.022(4) 0.020(4)
O10' 0.173(11) 0.165(10) 0.180(9) -0.008(8) -0.001(8) 0.014(9)
C28 0.145(14) 0.45(3) 0.217(17) 0.106(19) 0.050(12) 0.059(18)
C29 0.284(18) 0.166(12) 0.179(12) 0.041(9) 0.098(12) 0.035(11)
S2 0.213(8) 0.136(5) 0.317(11) 0.136(7) 0.003(7) -0.011(5)
O11 0.125(10) 0.113(9) 0.164(11) 0.071(8) -0.066(8) -0.058(7)
C30 0.30(3) 0.27(3) 0.38(3) 0.07(2) 0.09(2) 0.07(2)
C31 0.30(3) 0.098(14) 0.28(2) -0.005(16) 0.03(2) -0.040(17)

loop_
_atom_type_symbol
_atom_type_description
_atom_type_scat_dispersion_real
_atom_type_scat_dispersion_imag
_atom_type_scat_source
C C 0.0033 0.0016 'International Tables Vol C Tables 4.2.6.8 and 6.1.1.4'
H H 0.0000 0.0000 'International Tables Vol C Tables 4.2.6.8 and 6.1.1.4'
N N 0.0061 0.0033 'International Tables Vol C Tables 4.2.6.8 and 6.1.1.4'
O O 0.0106 0.0060 'International Tables Vol C Tables 4.2.6.8 and 6.1.1.4'
S S 0.1246 0.1234 'International Tables Vol C Tables 4.2.6.8 and 6.1.1.4'
Cl Cl 0.1484 0.1585 'International Tables Vol C Tables 4.2.6.8 and 6.1.1.4'
Pd Pd -0.9988 1.0072 'International Tables Vol C Tables 4.2.6.8 and 6.1.1.4'

loop_
_geom_angle_atom_site_label_1
_geom_angle_atom_site_label_2
_geom_angle_atom_site_label_3
_geom_angle
_geom_angle_site_symmetry_1
_geom_angle_site_symmetry_3
N1 Pd1 N1 176.7(3) . 8_554
N1 Pd1 Cl1 90.67(15) . .
N1 Pd1 Cl1 89.33(15) 8_554 .
N1 Pd1 Cl1 89.32(15) . 8_554
N1 Pd1 Cl1 90.66(15) 8_554 8_554
Cl1 Pd1 Cl1 179.64(11) . 8_554
N3 Pd2 N3 175.0(3) . 14_355
N3 Pd2 Cl2 89.28(15) . .
N3 Pd2 Cl2 90.92(15) 14_355 .
N3 Pd2 Cl2 90.92(15) . 14_355
N3 Pd2 Cl2 89.27(15) 14_355 14_355
Cl2 Pd2 Cl2 175.45(11) . 14_355
N5 Pd3 N5 178.0(3) . 11_354
N5 Pd3 Cl3 88.97(15) . .
N5 Pd3 Cl3 90.97(15) 11_354 .
N5 Pd3 Cl3 90.98(15) . 11_354
N5 Pd3 Cl3 88.97(15) 11_354 11_354
Cl3 Pd3 Cl3 177.01(10) . 11_354
C1 N1 C5 120.4(6) . .
C1 N1 Pd1 123.1(5) . .
C5 N1 Pd1 116.4(5) . .
C7 N2 C6 122.1(6) . .
C7 N2 H2B 118.9 . .
C6 N2 H2B 118.9 . .
C8 N3 C12 118.7(7) . .
C8 N3 Pd2 126.0(5) . .
C12 N3 Pd2 115.2(5) . .
C14 N4 C13 120.0(7) . .
C14 N4 H4B 120.0 . .
C13 N4 H4B 120.0 . .
C15 N5 C19 120.1(6) . .
C15 N5 Pd3 124.8(5) . .
C19 N5 Pd3 115.0(5) . .
C21 N6 C20 122.9(8) . .
C21 N6 H6C 118.6 . .
C20 N6 H6C 118.6 . .
N1 C1 C2 121.7(7) . .
N1 C1 C6 116.0(6) . .
C2 C1 C6 122.1(8) . .
C1 C2 C3 119.5(9) . .
C1 C2 H2A 120.2 . .
C3 C2 H2A 120.2 . .
C2 C3 C4 118.6(9) . .
C2 C3 H3A 120.7 . .
C4 C3 H3A 120.7 . .
C5 C4 C3 120.8(8) . .
C5 C4 H4A 119.6 . .
C3 C4 H4A 119.6 . .
N1 C5 C4 118.7(7) . .
N1 C5 H5A 120.6 . .
C4 C5 H5A 120.6 . .
N2 C6 C1 113.6(6) . .
N2 C6 H6A 108.8 . .
C1 C6 H6A 108.8 . .
N2 C6 H6B 108.8 . .
C1 C6 H6B 108.8 . .
H6A C6 H6B 107.7 . .
O1 C7 N2 122.9(7) . .
O1 C7 C22 118.5(7) . .
N2 C7 C22 118.5(7) . .
N3 C8 C9 122.2(7) . .
N3 C8 C13 114.3(6) . .
C9 C8 C13 123.4(7) . .
C10 C9 C8 120.4(9) . .
C10 C9 H9A 119.8 . .
C8 C9 H9A 119.8 . .
C9 C10 C11 118.4(10) . .
C9 C10 H10A 120.8 . .
C11 C10 H10A 120.8 . .
C10 C11 C12 120.7(9) . .
C10 C11 H11A 119.7 . .
C12 C11 H11A 119.7 . .
N3 C12 C11 119.6(8) . .
N3 C12 H12A 120.2 . .
C11 C12 H12A 120.2 . .
C8 C13 N4 113.3(6) . .
C8 C13 H13A 108.9 . .
N4 C13 H13A 108.9 . .
C8 C13 H13B 108.9 . .
N4 C13 H13B 108.9 . .
H13A C13 H13B 107.7 . .
O2 C14 N4 123.4(8) . .
O2 C14 C24 122.7(8) . .
N4 C14 C24 113.8(8) . .
N5 C15 C16 120.1(7) . .
N5 C15 C20 116.2(7) . .
C16 C15 C20 123.6(7) . .
C17 C16 C15 123.5(8) . .
C17 C16 H16A 118.3 . .
C15 C16 H16A 118.3 . .
C16 C17 C18 115.7(8) . .
C16 C17 H17A 122.2 . .
C18 C17 H17A 122.2 . .
C19 C18 C17 119.9(7) . .
C19 C18 H18A 120.0 . .
C17 C18 H18A 120.0 . .
N5 C19 C18 120.6(7) . .
N5 C19 H19A 119.7 . .
C18 C19 H19A 119.7 . .
N6 C20 C15 114.5(6) . .
N6 C20 H20A 108.6 . .
C15 C20 H20A 108.6 . .
N6 C20 H20B 108.6 . .
C15 C20 H20B 108.6 . .
H20A C20 H20B 107.6 . .
O3 C21 N6 125.5(9) . .
O3 C21 C26 118.2(10) . .
N6 C21 C26 116.3(9) . .
C23 C22 C27 119.8(6) . .
C23 C22 C7 122.7(7) . .
C27 C22 C7 117.5(6) . .
C22 C23 C24 120.5(6) . .
C22 C23 H23A 119.7 . .
C24 C23 H23A 119.7 . .
C25 C24 C23 118.4(6) . .
C25 C24 C14 124.6(7) . .
C23 C24 C14 116.9(7) . .
C24 C25 C26 120.8(7) . .
C24 C25 H25A 119.6 . .
C26 C25 H25A 119.6 . .
C27 C26 C25 120.2(7) . .
C27 C26 C21 122.2(7) . .
C25 C26 C21 117.6(7) . .
C26 C27 C22 120.3(6) . .
C26 C27 H27A 119.8 . .
C22 C27 H27A 119.8 . .
C28 S1 C29 99.1(9) . .
C28 S1 O10 123.7(8) . .
C29 S1 O10 112.2(6) . .
C28 S1' O10' 106.2(9) . .
C28 S1' C29 98.8(9) . .
O10' S1' C29 102.3(8) . .
O10' O10' S1' 154.4(6) 2_465 .
S1 C28 H28A 109.5 . .
S1 C28 H28B 109.5 . .
H28A C28 H28B 109.5 . .
S1 C28 H28C 109.5 . .
H28A C28 H28C 109.5 . .
H28B C28 H28C 109.5 . .
S1' C28 H28D 109.5 . .
S1' C28 H28E 109.5 . .
H28D C28 H28E 109.5 . .
S1' C28 H28F 109.5 . .
H28D C28 H28F 109.5 . .
H28E C28 H28F 109.5 . .
S1 C29 H29A 109.5 . .
S1 C29 H29B 109.5 . .
H29A C29 H29B 109.5 . .
S1 C29 H29C 109.5 . .
H29A C29 H29C 109.5 . .
H29B C29 H29C 109.5 . .
S1' C29 H29D 109.5 . .
S1' C29 H29E 109.5 . .
H29D C29 H29E 109.5 . .
S1' C29 H29F 109.5 . .
H29D C29 H29F 109.5 . .
H29E C29 H29F 109.5 . .
O11 S2 C31 112.8(9) . .
O11 S2 C30 106.3(12) . .
C31 S2 C30 91.3(14) . .
S2 C30 H30A 109.5 . .
S2 C30 H30B 109.5 . .
H30A C30 H30B 109.5 . .
S2 C30 H30C 109.5 . .
H30A C30 H30C 109.5 . .
H30B C30 H30C 109.5 . .
S2 C31 H31A 109.5 . .
S2 C31 H31B 109.5 . .
H31A C31 H31B 109.5 . .
S2 C31 H31C 109.5 . .
H31A C31 H31C 109.5 . .
H31B C31 H31C 109.5 . .

loop_
_geom_bond_atom_site_label_1
_geom_bond_atom_site_label_2
_geom_bond_distance
_geom_bond_site_symmetry_2
Pd1 N1 2.019(5) .
Pd1 N1 2.020(5) 8_554
Pd1 Cl1 2.2937(17) .
Pd1 Cl1 2.2938(17) 8_554
Pd2 N3 2.018(6) .
Pd2 N3 2.018(6) 14_355
Pd2 Cl2 2.2946(19) .
Pd2 Cl2 2.2947(19) 14_355
Pd3 N5 2.025(5) .
Pd3 N5 2.025(5) 11_354
Pd3 Cl3 2.2942(18) .
Pd3 Cl3 2.2942(18) 11_354
O1 C7 1.234(8) .
O2 C14 1.201(9) .
O3 C21 1.277(11) .
N1 C1 1.352(8) .
N1 C5 1.359(8) .
N2 C7 1.316(8) .
N2 C6 1.456(8) .
N2 H2B 0.8800 .
N3 C8 1.272(8) .
N3 C12 1.349(8) .
N4 C14 1.298(9) .
N4 C13 1.534(8) .
N4 H4B 0.8800 .
N5 C15 1.322(8) .
N5 C19 1.344(7) .
N6 C21 1.280(11) .
N6 C20 1.447(8) .
N6 H6C 0.8800 .
C1 C2 1.364(9) .
C1 C6 1.498(9) .
C2 C3 1.374(12) .
C2 H2A 0.9500 .
C3 C4 1.390(12) .
C3 H3A 0.9500 .
C4 C5 1.389(10) .
C4 H4A 0.9500 .
C5 H5A 0.9500 .
C6 H6A 0.9900 .
C6 H6B 0.9900 .
C7 C22 1.495(9) .
C8 C9 1.363(10) .
C8 C13 1.507(9) .
C9 C10 1.313(11) .
C9 H9A 0.9500 .
C10 C11 1.326(11) .
C10 H10A 0.9500 .
C11 C12 1.363(11) .
C11 H11A 0.9500 .
C12 H12A 0.9500 .
C13 H13A 0.9900 .
C13 H13B 0.9900 .
C14 C24 1.516(10) .
C15 C16 1.361(9) .
C15 C20 1.501(10) .
C16 C17 1.336(10) .
C16 H16A 0.9500 .
C17 C18 1.416(10) .
C17 H17A 0.9500 .
C18 C19 1.369(9) .
C18 H18A 0.9500 .
C19 H19A 0.9500 .
C20 H20A 0.9900 .
C20 H20B 0.9900 .
C21 C26 1.523(10) .
C22 C23 1.353(8) .
C22 C27 1.407(8) .
C23 C24 1.430(9) .
C23 H23A 0.9500 .
C24 C25 1.348(9) .
C25 C26 1.416(9) .
C25 H25A 0.9500 .
C26 C27 1.338(9) .
C27 H27A 0.9500 .
S1 C28 1.579(14) .
S1 C29 1.734(12) .
S1 O10 1.938(18) .
S1' C28 1.445(18) .
S1' O10' 1.556(4) .
S1' C29 1.859(16) .
O10' O10' 1.377(17) 2_465
C28 H28A 0.9800 .
C28 H28B 0.9800 .
C28 H28C 0.9800 .
C28 H28D 0.9800 .
C28 H28E 0.9800 .
C28 H28F 0.9800 .
C29 H29A 0.9800 .
C29 H29B 0.9800 .
C29 H29C 0.9800 .
C29 H29D 0.9800 .
C29 H29E 0.9800 .
C29 H29F 0.9800 .
S2 O11 1.535(3) .
S2 C31 1.753(4) .
S2 C30 2.101(5) .
C30 H30A 0.9800 .
C30 H30B 0.9800 .
C30 H30C 0.9800 .
C31 H31A 0.9800 .
C31 H31B 0.9800 .
C31 H31C 0.9800 .

loop_
_platon_squeeze_void_nr
_platon_squeeze_void_average_x
_platon_squeeze_void_average_y
_platon_squeeze_void_average_z
_platon_squeeze_void_volume
_platon_squeeze_void_count_electrons
_platon_squeeze_void_content
1 -0.001 -0.010 -0.004 23134 6870 ' '
